data_7100872
loop_
_publ_author_name
'Giuseppe Resnati'
'Rosalba Liantonio'
'Pierangelo Metrangolo'
'Franck Meyer'
'Tullio Pilati'

_publ_section_title
;
Metric engineering of supramolecular borromean rings
;
_journal_name_full 'Chemical Communications'
_journal_paper_doi 10.1039/b516730b
_journal_year 2006
_chemical_formula_moiety '2(C18 H36 K N2 O6) +1, 3(C6 F12 I2), 2I -1'
_chemical_formula_sum 'C54 H72 F36 I8 K2 N4 O12'
_chemical_formula_weight 2746.56
_space_group_IT_number 147
_space_group_name_Hall '-P 3'
_space_group_name_H-M_alt 'P -3'
_symmetry_cell_setting trigonal
_symmetry_space_group_name_Hall '-P 3'
_symmetry_space_group_name_H-M 'P -3'
_cell_angle_alpha 90.00
_cell_angle_beta 90.00
_cell_angle_gamma 120.00
_cell_formula_units_Z 1
_cell_length_a 11.861(2)
_cell_length_b 11.861(2)
_cell_length_c 17.319(3)
_cell_measurement_temperature 90(2)
_cell_volume 2110.1(6)
_diffrn_ambient_temperature 90(2)
_exptl_crystal_density_diffrn 2.161
_cod_database_code 7100872

loop_
_symmetry_equiv_pos_as_xyz
'x, y, z'
'-y, x-y, z'
'-x+y, -x, z'
'-x, -y, -z'
'y, -x+y, -z'
'x-y, x, -z'

loop_
_atom_site_label
_atom_site_type_symbol
_atom_site_fract_x
_atom_site_fract_y
_atom_site_fract_z
_atom_site_U_iso_or_equiv
_atom_site_adp_type
_atom_site_occupancy
_atom_site_symmetry_multiplicity
_atom_site_calc_flag
_atom_site_refinement_flags
_atom_site_disorder_assembly
_atom_site_disorder_group
I1 I 1.0000 1.0000 0.85752(2) 0.01406(9) Uani 1 3 d S . .
I2 I 0.77824(2) 0.82787(2) 0.708932(12) 0.01631(8) Uani 1 1 d . . .
C7 C 0.6561(4) 0.7642(4) 0.6068(2) 0.0193(6) Uani 1 1 d . . .
F1 F 0.5535(3) 0.7808(3) 0.61892(17) 0.0326(6) Uani 1 1 d . . .
F2 F 0.7251(3) 0.8398(2) 0.54752(14) 0.0317(6) Uani 1 1 d . . .
C8 C 0.6057(3) 0.6209(3) 0.58643(19) 0.0144(6) Uani 1 1 d . . .
F3 F 0.7070(2) 0.6003(2) 0.58257(14) 0.0243(5) Uani 1 1 d . . .
F4 F 0.5274(2) 0.5480(2) 0.64421(13) 0.0241(5) Uani 1 1 d . . .
C9 C 0.5281(3) 0.5736(3) 0.50893(19) 0.0140(5) Uani 1 1 d . . .
F5 F 0.6079(2) 0.6437(2) 0.45077(12) 0.0193(4) Uani 1 1 d . . .
F6 F 0.4290(2) 0.5979(2) 0.51197(13) 0.0195(4) Uani 1 1 d . . .
K1 K 0.3333 0.6667 0.05713(7) 0.01136(19) Uani 1 3 d S . .
N1 N 0.3333 0.6667 -0.1113(3) 0.0144(9) Uani 1 3 d S . .
C1 C 0.2785(3) 0.5315(3) -0.1381(2) 0.0159(6) Uani 1 1 d DU . .
H1A H 0.341(4) 0.506(5) -0.131(2) 0.021(10) Uiso 1 1 d DU . .
H1B H 0.258(4) 0.525(5) -0.1898(13) 0.020(10) Uiso 1 1 d DU . .
C2 C 0.1563(3) 0.4353(3) -0.0955(2) 0.0158(6) Uani 1 1 d DU . .
H2A H 0.085(3) 0.447(4) -0.100(3) 0.024(11) Uiso 1 1 d DU . .
H2B H 0.137(4) 0.356(3) -0.116(3) 0.017(10) Uiso 1 1 d DU . .
O1 O 0.1850(2) 0.4381(2) -0.01572(14) 0.0133(4) Uani 1 1 d . . .
C3 C 0.0782(3) 0.3387(3) 0.0263(2) 0.0161(6) Uani 1 1 d DU . .
H3A H 0.068(4) 0.259(3) 0.012(2) 0.007(8) Uiso 1 1 d DU . .
H3B H 0.003(3) 0.340(4) 0.013(3) 0.013(9) Uiso 1 1 d DU . .
C4 C 0.1060(3) 0.3627(3) 0.1112(2) 0.0164(6) Uani 1 1 d DU . .
H4A H 0.182(2) 0.361(4) 0.122(2) 0.010(9) Uiso 1 1 d DU . .
H4B H 0.037(3) 0.292(3) 0.135(3) 0.021(10) Uiso 1 1 d DU . .
O2 O 0.1065(2) 0.4795(2) 0.13095(14) 0.0140(4) Uani 1 1 d . . .
C5 C 0.0983(3) 0.4963(3) 0.21192(19) 0.0150(6) Uani 1 1 d DU . .
H5A H 0.031(3) 0.417(2) 0.229(3) 0.017(10) Uiso 1 1 d DU . .
H5B H 0.071(4) 0.558(3) 0.217(3) 0.014(9) Uiso 1 1 d DU . .
C6 C 0.2263(3) 0.5410(3) 0.25438(19) 0.0143(5) Uani 1 1 d DU . .
H6A H 0.209(5) 0.541(5) 0.3062(13) 0.021(10) Uiso 1 1 d DU . .
H6B H 0.245(5) 0.475(4) 0.244(2) 0.019(10) Uiso 1 1 d DU . .
N2 N 0.3333 0.6667 0.2269(3) 0.0117(8) Uani 1 3 d S . .

loop_
_atom_site_aniso_label
_atom_site_aniso_U_11
_atom_site_aniso_U_22
_atom_site_aniso_U_33
_atom_site_aniso_U_23
_atom_site_aniso_U_13
_atom_site_aniso_U_12
I1 0.01410(11) 0.01410(11) 0.01397(16) 0.000 0.000 0.00705(6)
I2 0.01520(11) 0.01640(11) 0.01564(12) -0.00095(7) -0.00159(7) 0.00664(8)
C7 0.0200(16) 0.0168(15) 0.0234(16) -0.0017(12) -0.0059(13) 0.0110(13)
F1 0.0344(14) 0.0348(14) 0.0433(15) -0.0176(12) -0.0197(12) 0.0283(12)
F2 0.0435(15) 0.0178(11) 0.0209(11) 0.0039(9) -0.0057(10) 0.0055(11)
C8 0.0145(14) 0.0151(14) 0.0135(13) 0.0006(11) -0.0015(11) 0.0072(12)
F3 0.0231(11) 0.0294(12) 0.0283(12) -0.0093(9) -0.0115(9) 0.0191(10)
F4 0.0262(11) 0.0218(11) 0.0142(9) 0.0039(8) 0.0009(8) 0.0044(9)
C9 0.0119(13) 0.0163(14) 0.0146(13) 0.0016(11) -0.0004(10) 0.0077(12)
F5 0.0202(10) 0.0155(9) 0.0166(9) 0.0032(7) 0.0033(8) 0.0047(8)
F6 0.0169(10) 0.0201(10) 0.0260(11) -0.0030(8) -0.0042(8) 0.0126(8)
K1 0.0102(3) 0.0102(3) 0.0136(5) 0.000 0.000 0.00511(14)
N1 0.0126(13) 0.0126(13) 0.018(2) 0.000 0.000 0.0063(6)
C1 0.0179(15) 0.0149(14) 0.0151(14) -0.0019(11) 0.0010(11) 0.0083(12)
C2 0.0153(14) 0.0125(13) 0.0165(14) -0.0021(11) -0.0024(11) 0.0046(11)
O1 0.0100(10) 0.0117(10) 0.0152(10) -0.0012(8) -0.0003(8) 0.0033(8)
C3 0.0132(13) 0.0110(13) 0.0196(15) -0.0009(11) 0.0026(11) 0.0025(11)
C4 0.0155(14) 0.0112(13) 0.0206(15) 0.0005(11) 0.0024(12) 0.0052(12)
O2 0.0135(10) 0.0123(10) 0.0157(11) 0.0000(8) 0.0002(8) 0.0061(9)
C5 0.0124(13) 0.0166(14) 0.0146(14) 0.0015(11) 0.0017(11) 0.0061(12)
C6 0.0137(13) 0.0132(13) 0.0144(13) 0.0012(10) 0.0017(10) 0.0056(11)
N2 0.0107(12) 0.0107(12) 0.014(2) 0.000 0.000 0.0054(6)

loop_
_geom_bond_atom_site_label_1
_geom_bond_atom_site_label_2
_geom_bond_distance
_geom_bond_site_symmetry_2
_geom_bond_publ_flag
I2 C7 2.169(4) . ?
C7 F2 1.340(5) . ?
C7 F1 1.342(4) . ?
C7 C8 1.535(5) . ?
C8 F3 1.343(4) . ?
C8 F4 1.345(4) . ?
C8 C9 1.564(5) . ?
C9 F6 1.344(4) . ?
C9 F5 1.347(4) . ?
C9 C9 1.558(7) 4_666 ?
K1 O1 2.696(2) 3_565 ?
K1 O1 2.696(2) . ?
K1 O1 2.696(2) 2_665 ?
K1 O2 2.798(2) 3_565 ?
K1 O2 2.798(2) . ?
K1 O2 2.798(2) 2_665 ?
K1 N1 2.917(5) . ?
K1 N2 2.941(5) . ?
N1 C1 1.472(4) 3_565 ?
N1 C1 1.472(4) 2_665 ?
N1 C1 1.472(4) . ?
C1 C2 1.514(5) . ?
C1 H1A 0.930(19) . ?
C1 H1B 0.921(19) . ?
C2 O1 1.419(4) . ?
C2 H2A 0.925(19) . ?
C2 H2B 0.919(19) . ?
O1 C3 1.425(4) . ?
C3 C4 1.502(5) . ?
C3 H3A 0.924(19) . ?
C3 H3B 0.926(19) . ?
C4 O2 1.425(4) . ?
C4 H4A 0.928(19) . ?
C4 H4B 0.923(19) . ?
O2 C5 1.426(4) . ?
C5 C6 1.524(5) . ?
C5 H5A 0.927(19) . ?
C5 H5B 0.933(19) . ?
C6 N2 1.472(4) . ?
C6 H6A 0.921(19) . ?
C6 H6B 0.927(19) . ?
N2 C6 1.472(4) 3_565 ?
N2 C6 1.472(4) 2_665 ?
